data_7208528
loop_
_publ_author_name
'Cao, Lili'
'Liu, Zhi'
'Wang, Tao'
'Dai, Hongxia'
'Zhang, Liangmin'
'Tao, Xutang'
'Cui, Deliang'

_publ_section_title
;
 Investigation of a new organic/inorganic hybrid crystal
 tri(p-chloro-anilium) pentabromocadmate(II) by in situ PXRD and FTIR
 methods: Thermal stability and the route to suppress its decomposition
;
_journal_issue 18
_journal_name_full CrystEngComm
_journal_page_first 5795
_journal_paper_doi 10.1039/c2ce25571e
_journal_volume 14
_journal_year 2012
_chemical_formula_moiety 'C6 H7 Br Cl N'
_chemical_formula_sum 'C6 H7 Br Cl N'
_chemical_formula_weight 208.49
_chemical_name_systematic
;
?
;
_space_group_IT_number 2
_symmetry_cell_setting triclinic
_symmetry_space_group_name_Hall '-P 1'
_symmetry_space_group_name_H-M 'P -1'
_atom_sites_solution_hydrogens geom
_atom_sites_solution_primary direct
_atom_sites_solution_secondary difmap
_audit_creation_method SHELXL-97
_cell_angle_alpha 90.9386(17)
_cell_angle_beta 94.9448(17)
_cell_angle_gamma 100.0386(13)
_cell_formula_units_Z 2
_cell_length_a 4.4980(6)
_cell_length_b 6.1858(8)
_cell_length_c 14.4538(18)
_cell_measurement_reflns_used 1739
_cell_measurement_temperature 293(2)
_cell_measurement_theta_max 26.12
_cell_measurement_theta_min 2.83
_cell_volume 394.33(9)
_computing_cell_refinement 'APEX2 Software Suite (Bruker,2005)'
_computing_data_collection 'APEX2 Software Suite (Bruker,2005)'
_computing_data_reduction 'APEX2 Software Suite (Bruker,2005)'
_computing_molecular_graphics 'SHELXTL (Bruker, 1997)'
_computing_publication_material 'WINGX (Farrugia,1999)'
_computing_structure_refinement 'SHELXL-97 (Sheldrick, 1997)'
_computing_structure_solution 'SIR97 (Altomare,1999)'
_diffrn_ambient_temperature 293(2)
_diffrn_measured_fraction_theta_full 0.986
_diffrn_measured_fraction_theta_max 0.986
_diffrn_measurement_device_type 'Bruker APEX2 CCD area-detector diffractometer'
_diffrn_measurement_method '\f and \w scans'
_diffrn_radiation_monochromator graphite
_diffrn_radiation_source 'fine-focus sealed tube'
_diffrn_radiation_type MoK\a
_diffrn_radiation_wavelength 0.71073
_diffrn_reflns_av_R_equivalents 0.0413
_diffrn_reflns_av_sigmaI/netI 0.0489
_diffrn_reflns_limit_h_max 5
_diffrn_reflns_limit_h_min -5
_diffrn_reflns_limit_k_max 8
_diffrn_reflns_limit_k_min -8
_diffrn_reflns_limit_l_max 18
_diffrn_reflns_limit_l_min -18
_diffrn_reflns_number 4439
_diffrn_reflns_theta_full 27.54
_diffrn_reflns_theta_max 27.54
_diffrn_reflns_theta_min 2.83
_diffrn_standards_number 0
_exptl_absorpt_coefficient_mu 5.463
_exptl_absorpt_correction_T_max 0.8533
_exptl_absorpt_correction_T_min 0.2075
_exptl_absorpt_correction_type multi-scan
_exptl_absorpt_process_details 'APEX2 Software Suite (Bruker,2005)'
_exptl_crystal_colour colourless
_exptl_crystal_density_diffrn 1.756
_exptl_crystal_density_method 'not measured'
_exptl_crystal_description plate
_exptl_crystal_F_000 204
_exptl_crystal_size_max 0.42
_exptl_crystal_size_mid 0.36
_exptl_crystal_size_min 0.03
_refine_diff_density_max 0.592
_refine_diff_density_min -1.225
_refine_diff_density_rms 0.112
_refine_ls_extinction_method none
_refine_ls_goodness_of_fit_ref 1.102
_refine_ls_hydrogen_treatment constr
_refine_ls_matrix_type full
_refine_ls_number_parameters 83
_refine_ls_number_reflns 1774
_refine_ls_number_restraints 0
_refine_ls_restrained_S_all 1.102
_refine_ls_R_factor_all 0.1143
_refine_ls_R_factor_gt 0.0741
_refine_ls_shift/su_max 0.000
_refine_ls_shift/su_mean 0.000
_refine_ls_structure_factor_coef Fsqd
_refine_ls_weighting_details 'calc w=1/[\s^2^(Fo^2^)+(0.0248P)^2^+2.4833P] where P=(Fo^2^+2Fc^2^)/3'
_refine_ls_weighting_scheme calc
_refine_ls_wR_factor_gt 0.1572
_refine_ls_wR_factor_ref 0.1803
_reflns_number_gt 1113
_reflns_number_total 1774
_reflns_threshold_expression >2sigma(I)
_cod_data_source_file c2ce25571e.txt
_cod_data_source_block zhaodan1109062
_cod_depositor_comments
;
The following automatic conversions were performed:

'_symmetry_cell_setting' value 'Triclinic' changed to 'triclinic'
according to /home/saulius/struct/CIF-dictionaries/cif_core.dic
dictionary named 'cif_core.dic' version 2.4.1 from 2010-06-29.

Automatic conversion script
Id: cif_fix_values 1891 2012-01-12 08:04:46Z andrius 
;
_cod_original_sg_symbol_H-M 'P-1 '
_cod_database_code 7208528

loop_
_symmetry_equiv_pos_as_xyz
'x, y, z'
'-x, -y, -z'

loop_
_atom_site_label
_atom_site_type_symbol
_atom_site_fract_x
_atom_site_fract_y
_atom_site_fract_z
_atom_site_U_iso_or_equiv
_atom_site_adp_type
_atom_site_occupancy
_atom_site_symmetry_multiplicity
_atom_site_calc_flag
_atom_site_refinement_flags
Br1 Br 0.59094(19) 0.74119(13) 0.92282(10) 0.1016(6) Uani 1 1 d .
C1 C 0.003(2) 0.2663(17) 0.8041(11) 0.096(4) Uani 1 1 d .
C2 C 0.140(2) 0.0955(19) 0.7824(12) 0.106(4) Uani 1 1 d .
H2 H 0.1630 -0.0124 0.8252 0.127 Uiso 1 1 calc R
C3 C 0.243(3) 0.085(3) 0.6966(18) 0.146(7) Uani 1 1 d .
H3 H 0.3435 -0.0270 0.6806 0.176 Uiso 1 1 calc R
C4 C 0.196(3) 0.240(5) 0.6359(15) 0.159(8) Uani 1 1 d .
C5 C 0.059(4) 0.413(3) 0.6583(16) 0.146(6) Uani 1 1 d .
H5 H 0.0335 0.5188 0.6149 0.175 Uiso 1 1 calc R
C6 C -0.039(3) 0.429(2) 0.7452(13) 0.117(5) Uani 1 1 d .
H6 H -0.1304 0.5455 0.7627 0.141 Uiso 1 1 calc R
Cl1 Cl 0.3177(11) 0.2273(13) 0.5220(5) 0.234(3) Uani 1 1 d .
N1 N -0.1052(17) 0.2753(11) 0.8971(8) 0.100(3) Uani 1 1 d .
H1A H -0.2228 0.1482 0.9074 0.149 Uiso 1 1 calc R
H1B H -0.2110 0.3836 0.9004 0.149 Uiso 1 1 calc R
H1C H 0.0528 0.2994 0.9398 0.149 Uiso 1 1 calc R

loop_
_atom_site_aniso_label
_atom_site_aniso_U_11
_atom_site_aniso_U_22
_atom_site_aniso_U_33
_atom_site_aniso_U_23
_atom_site_aniso_U_13
_atom_site_aniso_U_12
Br1 0.0484(5) 0.0442(5) 0.2098(14) -0.0107(6) -0.0195(6) 0.0185(3)
C1 0.041(5) 0.067(6) 0.173(12) -0.026(7) -0.011(6) 0.005(4)
C2 0.049(5) 0.083(7) 0.184(14) -0.019(8) -0.005(7) 0.013(5)
C3 0.058(7) 0.146(15) 0.23(2) -0.057(15) -0.003(11) 0.011(8)
C4 0.055(8) 0.22(2) 0.18(2) -0.048(17) -0.013(10) -0.015(11)
C5 0.087(10) 0.158(16) 0.169(18) 0.010(13) -0.038(11) -0.018(10)
C6 0.081(8) 0.091(9) 0.170(15) -0.010(10) -0.027(9) 0.006(6)
Cl1 0.104(3) 0.345(9) 0.224(6) -0.072(6) 0.018(4) -0.031(4)
N1 0.052(4) 0.047(4) 0.196(11) -0.011(5) -0.022(5) 0.016(3)

loop_
_atom_type_symbol
_atom_type_description
_atom_type_scat_dispersion_real
_atom_type_scat_dispersion_imag
_atom_type_scat_source
C C 0.0033 0.0016 'International Tables Vol C Tables 4.2.6.8 and 6.1.1.4'
H H 0.0000 0.0000 'International Tables Vol C Tables 4.2.6.8 and 6.1.1.4'
N N 0.0061 0.0033 'International Tables Vol C Tables 4.2.6.8 and 6.1.1.4'
Cl Cl 0.1484 0.1585 'International Tables Vol C Tables 4.2.6.8 and 6.1.1.4'
Br Br -0.2901 2.4595 'International Tables Vol C Tables 4.2.6.8 and 6.1.1.4'

loop_
_geom_angle_atom_site_label_1
_geom_angle_atom_site_label_2
_geom_angle_atom_site_label_3
_geom_angle
C2 C1 C6 124.0(15)
C2 C1 N1 117.9(13)
C6 C1 N1 118.1(11)
C1 C2 C3 118.6(15)
C1 C2 H2 120.7
C3 C2 H2 120.7
C4 C3 C2 118.9(19)
C4 C3 H3 120.5
C2 C3 H3 120.5
C3 C4 C5 122(2)
C3 C4 Cl1 120(2)
C5 C4 Cl1 118(2)
C4 C5 C6 120(2)
C4 C5 H5 120.1
C6 C5 H5 120.1
C1 C6 C5 116.5(16)
C1 C6 H6 121.8
C5 C6 H6 121.8
C1 N1 H1A 109.5
C1 N1 H1B 109.5
H1A N1 H1B 109.5
C1 N1 H1C 109.5
H1A N1 H1C 109.5
H1B N1 H1C 109.5

loop_
_geom_bond_atom_site_label_1
_geom_bond_atom_site_label_2
_geom_bond_distance
C1 C2 1.356(14)
C1 C6 1.358(17)
C1 N1 1.473(15)
C2 C3 1.36(2)
C2 H2 0.9300
C3 C4 1.34(3)
C3 H3 0.9300
C4 C5 1.37(3)
C4 Cl1 1.78(2)
C5 C6 1.37(2)
C5 H5 0.9300
C6 H6 0.9300
N1 H1A 0.8900
N1 H1B 0.8900
N1 H1C 0.8900

loop_
_geom_hbond_atom_site_label_D
_geom_hbond_atom_site_label_H
_geom_hbond_atom_site_label_A
_geom_hbond_distance_DH
_geom_hbond_distance_HA
_geom_hbond_distance_DA
_geom_hbond_angle_DHA
_geom_hbond_site_symmetry_A
N1 H1A Br1 0.89 2.53 3.387(7) 161.7 1_445
N1 H1B Br1 0.89 2.55 3.426(7) 168.1 1_455
N1 H1C Br1 0.89 2.49 3.345(9) 162.1 2_667

loop_
_geom_torsion_atom_site_label_1
_geom_torsion_atom_site_label_2
_geom_torsion_atom_site_label_3
_geom_torsion_atom_site_label_4
_geom_torsion
C6 C1 C2 C3 0.3(17)
N1 C1 C2 C3 -179.8(10)
C1 C2 C3 C4 -2(2)
C2 C3 C4 C5 3(2)
C2 C3 C4 Cl1 -178.3(9)
C3 C4 C5 C6 -1(2)
Cl1 C4 C5 C6 179.8(10)
C2 C1 C6 C5 1.3(17)
N1 C1 C6 C5 -178.7(10)
C4 C5 C6 C1 -1(2)
